data_4515989
loop_
_publ_author_name
'Wellala, Nadeesha P. N.'
'Luebking, John D.'
'Krause, Jeanette A.'
'Guan, Hairong'

_publ_section_title
;
 Roles of Hydrogen Bonding in Proton Transfer to
 \k<sup>P</sup>,\k<sup>N</sup>,\k<sup>P</sup>-N(CH<sub>2</sub>CH<sub>2</sub>P
 <i> <sup>i</sup> </i> Pr<sub>2</sub>)<sub>2</sub>-Ligated Nickel Pincer
 Complexes.
;
_journal_issue 5
_journal_name_full 'ACS omega'
_journal_page_first 4986
_journal_page_last 5001
_journal_paper_doi 10.1021/acsomega.8b00777
_journal_volume 3
_journal_year 2018
_chemical_formula_moiety 'C16 H37 Cl N Ni P2, Cl'
_chemical_formula_sum 'C16 H37 Cl2 N Ni P2'
_chemical_formula_weight 435.01
_space_group_crystal_system monoclinic
_space_group_IT_number 7
_space_group_name_Hall 'P -2yc'
_space_group_name_H-M_alt 'P 1 c 1'
_atom_sites_solution_hydrogens mixed
_atom_sites_solution_primary direct
_atom_sites_solution_secondary difmap
_audit_creation_method SHELXL-2014/7
_cell_angle_alpha 90
_cell_angle_beta 90.0160(10)
_cell_angle_gamma 90
_cell_formula_units_Z 4
_cell_length_a 8.7102(3)
_cell_length_b 10.8084(4)
_cell_length_c 22.8180(7)
_cell_measurement_reflns_used 9957
_cell_measurement_temperature 150(2)
_cell_measurement_theta_max 28.28
_cell_measurement_theta_min 3.00
_cell_volume 2148.16(13)
_computing_cell_refinement 'Bruker SAINT v8.38A (Bruker, 2016)'
_computing_data_collection 'Bruker APEX3 v2017.3.0 (Bruker, 2017)'
_computing_data_reduction 'Bruker SAINT v8.38A (Bruker, 2016)'
_computing_molecular_graphics 'Bruker SHELXTL v6.14'
_computing_publication_material 'Bruker SHELXTL v6.14'
_computing_structure_refinement 'SHELXL-2014 (Sheldrick, 2014)'
_computing_structure_solution 'Bruker SHELXTL v6.14'
_diffrn_ambient_temperature 150(2)
_diffrn_measured_fraction_theta_full 0.998
_diffrn_measured_fraction_theta_max 0.999
_diffrn_measurement_device_type 'Bruker D8 Venture Photon-II'
_diffrn_measurement_method '\w-\f scans'
_diffrn_radiation_monochromator 'multilayer mirror'
_diffrn_radiation_type MoK\a
_diffrn_radiation_wavelength 0.71073
_diffrn_reflns_av_R_equivalents 0.0329
_diffrn_reflns_av_unetI/netI 0.0259
_diffrn_reflns_Laue_measured_fraction_full 0.998
_diffrn_reflns_Laue_measured_fraction_max 0.999
_diffrn_reflns_limit_h_max 11
_diffrn_reflns_limit_h_min -11
_diffrn_reflns_limit_k_max 14
_diffrn_reflns_limit_k_min -14
_diffrn_reflns_limit_l_max 30
_diffrn_reflns_limit_l_min -30
_diffrn_reflns_number 63496
_diffrn_reflns_point_group_measured_fraction_full 0.999
_diffrn_reflns_point_group_measured_fraction_max 0.999
_diffrn_reflns_theta_full 25.242
_diffrn_reflns_theta_max 28.307
_diffrn_reflns_theta_min 2.338
_diffrn_source 'Incoatec Mo-microfocus 3.0'
_exptl_absorpt_coefficient_mu 1.298
_exptl_absorpt_correction_T_max 0.862
_exptl_absorpt_correction_T_min 0.797
_exptl_absorpt_correction_type multi-scan
_exptl_absorpt_process_details 'SADABS 2016/2 (L.Krause, et al. J. Appl. Cryst. (2015), 48, 3-10'
_exptl_crystal_colour yellow-orange
_exptl_crystal_density_diffrn 1.345
_exptl_crystal_description rod
_exptl_crystal_F_000 928
_exptl_crystal_size_max 0.095
_exptl_crystal_size_mid 0.035
_exptl_crystal_size_min 0.030
_refine_diff_density_max 0.272
_refine_diff_density_min -0.203
_refine_diff_density_rms 0.039
_refine_ls_abs_structure_details
;
 Twinning involves inversion, so Flack parameter cannot be
determined.
;
_refine_ls_extinction_method none
_refine_ls_goodness_of_fit_ref 1.049
_refine_ls_hydrogen_treatment constr
_refine_ls_matrix_type full
_refine_ls_number_parameters 418
_refine_ls_number_reflns 10706
_refine_ls_number_restraints 2
_refine_ls_restrained_S_all 1.049
_refine_ls_R_factor_all 0.0235
_refine_ls_R_factor_gt 0.0211
_refine_ls_shift/su_max 0.002
_refine_ls_shift/su_mean 0.001
_refine_ls_structure_factor_coef Fsqd
_refine_ls_weighting_details 'w=1/[\s^2^(Fo^2^)+(0.0241P)^2^+0.0740P] where P=(Fo^2^+2Fc^2^)/3'
_refine_ls_weighting_scheme calc
_refine_ls_wR_factor_gt 0.0471
_refine_ls_wR_factor_ref 0.0485
_reflns_Friedel_coverage 0.998
_reflns_Friedel_fraction_full 0.999
_reflns_Friedel_fraction_max 0.999
_reflns_number_gt 10207
_reflns_number_total 10706
_reflns_threshold_expression 'I > 2\s(I)'
_cod_data_source_file ao8b00777_si_002.cif
_cod_data_source_block '[4H]Cl'
_cod_original_sg_symbol_H-M 'P c'
_cod_database_code 4515989
_shelx_shelxl_version_number 2014/7
_shelx_space_group_comment
;
The symmetry employed for this shelxl refinement is uniquely defined
by the following loop, which should always be used as a source of
symmetry information in preference to the above space-group names.
They are only intended as comments.
;
_shelx_estimated_absorpt_t_min 0.887
_shelx_estimated_absorpt_t_max 0.962

loop_
_space_group_symop_operation_xyz
'x, y, z'
'x, -y, z+1/2'

loop_
_atom_site_label
_atom_site_type_symbol
_atom_site_fract_x
_atom_site_fract_y
_atom_site_fract_z
_atom_site_U_iso_or_equiv
_atom_site_adp_type
_atom_site_occupancy
_atom_site_site_symmetry_order
_atom_site_calc_flag
_atom_site_refinement_flags_posn
_atom_site_refinement_flags_adp
Ni1 Ni 0.74682(12) 0.03077(6) 0.37823(3) 0.0174(2) Uani 1 1 d . .
Cl1 Cl 0.7513(4) 0.0187(2) 0.47271(11) 0.0390(7) Uani 1 1 d . .
P1A P 0.6797(2) 0.22638(16) 0.37953(10) 0.0173(4) Uani 1 1 d . .
P2A P 0.8122(2) -0.16403(17) 0.36637(9) 0.0184(4) Uani 1 1 d . .
N1A N 0.7369(9) 0.0411(5) 0.2925(3) 0.0185(14) Uani 1 1 d . .
H1 H 0.6451 0.0162 0.2879 0.022 Uiso 1 1 d R U
C1A C 0.6560(10) 0.2592(7) 0.3004(3) 0.0218(15) Uani 1 1 d . .
H1A H 0.5471 0.2498 0.2888 0.026 Uiso 1 1 calc R U
H1B H 0.6891 0.3448 0.2914 0.026 Uiso 1 1 calc R U
C2A C 0.7540(10) 0.1679(6) 0.2686(4) 0.0295(18) Uani 1 1 d . .
H2A H 0.7257 0.1678 0.2266 0.035 Uiso 1 1 calc R U
H2B H 0.8629 0.1935 0.2717 0.035 Uiso 1 1 calc R U
C3A C 0.8363(9) -0.0475(5) 0.2616(3) 0.0255(17) Uani 1 1 d . .
H3A H 0.9448 -0.0210 0.2647 0.031 Uiso 1 1 calc R U
H3B H 0.8083 -0.0501 0.2195 0.031 Uiso 1 1 calc R U
C4A C 0.8170(12) -0.1758(7) 0.2886(4) 0.033(2) Uani 1 1 d . .
H4A H 0.9036 -0.2295 0.2765 0.040 Uiso 1 1 calc R U
H4B H 0.7206 -0.2138 0.2743 0.040 Uiso 1 1 calc R U
C5A C 0.8210(8) 0.3413(6) 0.4063(4) 0.0236(17) Uani 1 1 d . .
H5A H 0.7940 0.4232 0.3888 0.028 Uiso 1 1 calc R U
C6A C 0.8111(11) 0.3545(7) 0.4751(3) 0.0338(19) Uani 1 1 d . .
H6A H 0.7127 0.3921 0.4858 0.051 Uiso 1 1 calc R U
H6B H 0.8953 0.4071 0.4890 0.051 Uiso 1 1 calc R U
H6C H 0.8193 0.2726 0.4932 0.051 Uiso 1 1 calc R U
C7A C 0.9813(9) 0.3057(7) 0.3842(5) 0.044(2) Uani 1 1 d . .
H7A H 0.9863 0.3179 0.3417 0.065 Uiso 1 1 calc R U
H7B H 1.0014 0.2186 0.3934 0.065 Uiso 1 1 calc R U
H7C H 1.0585 0.3577 0.4033 0.065 Uiso 1 1 calc R U
C8A C 0.4940(7) 0.2627(6) 0.4151(3) 0.0215(16) Uani 1 1 d . .
H8A H 0.5099 0.2610 0.4585 0.026 Uiso 1 1 calc R U
C9A C 0.4375(10) 0.3921(6) 0.3983(4) 0.035(2) Uani 1 1 d . .
H9A H 0.5209 0.4519 0.4037 0.052 Uiso 1 1 calc R U
H9B H 0.3505 0.4150 0.4233 0.052 Uiso 1 1 calc R U
H9C H 0.4050 0.3922 0.3572 0.052 Uiso 1 1 calc R U
C10A C 0.3770(10) 0.1589(7) 0.3991(4) 0.032(2) Uani 1 1 d . .
H10A H 0.4057 0.0822 0.4192 0.048 Uiso 1 1 calc R U
H10B H 0.3779 0.1454 0.3567 0.048 Uiso 1 1 calc R U
H10C H 0.2739 0.1840 0.4115 0.048 Uiso 1 1 calc R U
C11A C 1.0011(9) -0.2017(6) 0.3952(4) 0.0270(18) Uani 1 1 d . .
H11A H 0.9935 -0.1936 0.4388 0.032 Uiso 1 1 calc R U
C12A C 1.1197(10) -0.1038(7) 0.3750(5) 0.044(2) Uani 1 1 d . .
H12A H 1.0815 -0.0209 0.3844 0.066 Uiso 1 1 calc R U
H12B H 1.1351 -0.1108 0.3326 0.066 Uiso 1 1 calc R U
H12C H 1.2174 -0.1179 0.3952 0.066 Uiso 1 1 calc R U
C13A C 1.0577(9) -0.3339(7) 0.3832(5) 0.039(2) Uani 1 1 d . .
H13A H 0.9780 -0.3932 0.3947 0.059 Uiso 1 1 calc R U
H13B H 1.1511 -0.3496 0.4060 0.059 Uiso 1 1 calc R U
H13C H 1.0801 -0.3432 0.3414 0.059 Uiso 1 1 calc R U
C14A C 0.6785(9) -0.2847(7) 0.3900(3) 0.0254(17) Uani 1 1 d . .
H14A H 0.7012 -0.3621 0.3676 0.030 Uiso 1 1 calc R U
C15A C 0.5174(8) -0.2465(7) 0.3775(5) 0.0295(17) Uani 1 1 d . .
H15A H 0.5036 -0.2368 0.3352 0.044 Uiso 1 1 calc R U
H15B H 0.4960 -0.1677 0.3971 0.044 Uiso 1 1 calc R U
H15C H 0.4467 -0.3099 0.3922 0.044 Uiso 1 1 calc R U
C16A C 0.6968(10) -0.3118(7) 0.4568(4) 0.033(2) Uani 1 1 d . .
H16A H 0.8012 -0.3412 0.4646 0.050 Uiso 1 1 calc R U
H16B H 0.6227 -0.3754 0.4686 0.050 Uiso 1 1 calc R U
H16C H 0.6779 -0.2359 0.4791 0.050 Uiso 1 1 calc R U
Cl3 Cl 0.4030(2) -0.0015(2) 0.24872(12) 0.0318(4) Uani 1 1 d . .
Ni2 Ni 0.24703(12) 0.52633(6) 0.62184(3) 0.0188(2) Uani 1 1 d . .
Cl2 Cl 0.2500(4) 0.51698(19) 0.52693(10) 0.0370(7) Uani 1 1 d . .
P1B P 0.3131(3) 0.33122(18) 0.63351(9) 0.0212(4) Uani 1 1 d . .
P2B P 0.1814(2) 0.72208(18) 0.62067(10) 0.0205(4) Uani 1 1 d . .
N1B N 0.2398(10) 0.5357(5) 0.7053(3) 0.0251(16) Uani 1 1 d . .
H2 H 0.1490 0.5170 0.7157 0.030 Uiso 1 1 d R U
C1B C 0.3153(11) 0.3160(6) 0.7153(3) 0.0244(16) Uani 1 1 d . .
H1C H 0.2172 0.2808 0.7295 0.029 Uiso 1 1 calc R U
H1D H 0.4004 0.2615 0.7280 0.029 Uiso 1 1 calc R U
C2B C 0.3376(10) 0.4449(6) 0.7386(4) 0.035(2) Uani 1 1 d . .
H2C H 0.4470 0.4686 0.7351 0.042 Uiso 1 1 calc R U
H2D H 0.3097 0.4472 0.7807 0.042 Uiso 1 1 calc R U
C3B C 0.2586(9) 0.6611(6) 0.7316(3) 0.0247(16) Uani 1 1 d . .
H3C H 0.3673 0.6873 0.7292 0.030 Uiso 1 1 calc R U
H3D H 0.2284 0.6593 0.7735 0.030 Uiso 1 1 calc R U
C4B C 0.1564(10) 0.7526(6) 0.6979(4) 0.0258(17) Uani 1 1 d . .
H4C H 0.1866 0.8387 0.7071 0.031 Uiso 1 1 calc R U
H4D H 0.0475 0.7412 0.7091 0.031 Uiso 1 1 calc R U
C5B C 0.5067(8) 0.2990(7) 0.6046(4) 0.0285(19) Uani 1 1 d . .
H5B H 0.5023 0.3111 0.5612 0.034 Uiso 1 1 calc R U
C6B C 0.5585(9) 0.1656(7) 0.6155(5) 0.037(2) Uani 1 1 d . .
H6D H 0.4898 0.1086 0.5947 0.056 Uiso 1 1 calc R U
H6E H 0.5552 0.1479 0.6576 0.056 Uiso 1 1 calc R U
H6F H 0.6636 0.1547 0.6011 0.056 Uiso 1 1 calc R U
C7B C 0.6194(9) 0.3929(7) 0.6286(5) 0.043(2) Uani 1 1 d . .
H7D H 0.5755 0.4761 0.6252 0.064 Uiso 1 1 calc R U
H7E H 0.7152 0.3888 0.6062 0.064 Uiso 1 1 calc R U
H7F H 0.6405 0.3746 0.6699 0.064 Uiso 1 1 calc R U
C8B C 0.1827(8) 0.2082(7) 0.6075(4) 0.0235(17) Uani 1 1 d . .
H8B H 0.2090 0.1300 0.6287 0.028 Uiso 1 1 calc R U
C9B C 0.1947(10) 0.1838(7) 0.5427(4) 0.029(2) Uani 1 1 d . .
H9D H 0.2951 0.1474 0.5339 0.043 Uiso 1 1 calc R U
H9E H 0.1835 0.2619 0.5212 0.043 Uiso 1 1 calc R U
H9F H 0.1134 0.1265 0.5307 0.043 Uiso 1 1 calc R U
C10B C 0.0123(10) 0.2460(8) 0.6247(5) 0.040(2) Uani 1 1 d . .
H10D H 0.0093 0.2710 0.6659 0.060 Uiso 1 1 calc R U
H10E H -0.0562 0.1751 0.6187 0.060 Uiso 1 1 calc R U
H10F H -0.0213 0.3151 0.6000 0.060 Uiso 1 1 calc R U
C11B C 0.3174(9) 0.8364(6) 0.5924(4) 0.0284(18) Uani 1 1 d . .
H11B H 0.2897 0.9184 0.6097 0.034 Uiso 1 1 calc R U
C12B C 0.4802(10) 0.8050(7) 0.6125(5) 0.039(2) Uani 1 1 d . .
H12D H 0.4815 0.7946 0.6552 0.058 Uiso 1 1 calc R U
H12E H 0.5500 0.8722 0.6015 0.058 Uiso 1 1 calc R U
H12F H 0.5137 0.7280 0.5937 0.058 Uiso 1 1 calc R U
C13B C 0.3169(12) 0.8500(7) 0.5277(4) 0.043(2) Uani 1 1 d . .
H13D H 0.2140 0.8740 0.5146 0.064 Uiso 1 1 calc R U
H13E H 0.3454 0.7711 0.5096 0.064 Uiso 1 1 calc R U
H13F H 0.3909 0.9138 0.5163 0.064 Uiso 1 1 calc R U
C14B C -0.0015(9) 0.7542(6) 0.5870(3) 0.0256(18) Uani 1 1 d . .
H14B H 0.0144 0.7505 0.5436 0.031 Uiso 1 1 calc R U
C15B C -0.1173(10) 0.6553(8) 0.6022(4) 0.0310(19) Uani 1 1 d . .
H15D H -0.0745 0.5737 0.5929 0.046 Uiso 1 1 calc R U
H15E H -0.2113 0.6683 0.5794 0.046 Uiso 1 1 calc R U
H15F H -0.1412 0.6595 0.6441 0.046 Uiso 1 1 calc R U
C16B C -0.0614(8) 0.8832(7) 0.6010(4) 0.0320(19) Uani 1 1 d . .
H16D H 0.0084 0.9452 0.5845 0.048 Uiso 1 1 calc R U
H16E H -0.0674 0.8938 0.6436 0.048 Uiso 1 1 calc R U
H16F H -0.1638 0.8936 0.5839 0.048 Uiso 1 1 calc R U
Cl4 Cl -0.0970(2) 0.4949(2) 0.75197(12) 0.0328(4) Uani 1 1 d . .

loop_
_atom_site_aniso_label
_atom_site_aniso_U_11
_atom_site_aniso_U_22
_atom_site_aniso_U_33
_atom_site_aniso_U_23
_atom_site_aniso_U_13
_atom_site_aniso_U_12
Ni1 0.0182(4) 0.0183(4) 0.0157(4) 0.0025(4) -0.0024(5) 0.0011(5)
Cl1 0.0641(19) 0.0331(13) 0.0199(10) 0.0016(7) -0.0064(13) 0.0044(13)
P1A 0.0157(7) 0.0170(7) 0.0191(9) 0.0027(8) -0.0038(9) -0.0003(7)
P2A 0.0164(8) 0.0193(8) 0.0193(10) 0.0031(6) -0.0006(9) 0.0012(8)
N1A 0.025(3) 0.022(3) 0.008(2) -0.0017(17) 0.006(3) 0.006(3)
C1A 0.025(4) 0.028(3) 0.012(3) 0.000(2) 0.002(3) 0.006(3)
C2A 0.034(4) 0.025(3) 0.029(4) 0.016(2) -0.007(3) -0.001(3)
C3A 0.038(4) 0.023(3) 0.015(3) 0.007(2) 0.009(3) 0.001(3)
C4A 0.036(4) 0.031(3) 0.034(4) -0.010(3) 0.001(3) 0.010(3)
C5A 0.016(3) 0.021(3) 0.033(4) -0.001(3) -0.017(3) -0.007(2)
C6A 0.045(5) 0.036(4) 0.020(3) 0.000(3) -0.017(3) -0.007(3)
C7A 0.014(3) 0.051(4) 0.065(6) 0.014(4) -0.014(4) -0.009(3)
C8A 0.006(2) 0.034(3) 0.025(4) -0.010(2) 0.007(2) -0.003(2)
C9A 0.041(4) 0.025(3) 0.038(5) -0.010(3) -0.007(4) 0.016(3)
C10A 0.020(4) 0.037(4) 0.039(5) -0.008(3) 0.002(4) -0.006(3)
C11A 0.031(4) 0.020(3) 0.030(4) 0.008(3) 0.006(3) -0.004(3)
C12A 0.031(4) 0.040(4) 0.060(5) 0.025(5) 0.002(4) 0.000(3)
C13A 0.029(4) 0.039(4) 0.049(6) 0.005(4) 0.002(4) 0.024(3)
C14A 0.036(4) 0.022(3) 0.018(3) -0.003(2) -0.002(3) -0.001(3)
C15A 0.016(3) 0.032(4) 0.040(4) 0.000(3) -0.005(3) -0.003(3)
C16A 0.037(5) 0.024(3) 0.038(5) 0.010(3) -0.002(4) -0.007(3)
Cl3 0.0316(10) 0.0311(7) 0.0328(11) -0.0008(10) -0.0067(11) -0.0006(12)
Ni2 0.0203(5) 0.0198(4) 0.0162(4) -0.0007(4) -0.0029(5) -0.0003(5)
Cl2 0.0713(19) 0.0244(11) 0.0153(9) -0.0017(7) 0.0014(13) -0.0030(13)
P1B 0.0221(9) 0.0224(9) 0.0191(11) 0.0024(7) 0.0013(9) 0.0022(9)
P2B 0.0169(8) 0.0238(8) 0.0209(9) -0.0002(8) -0.0018(9) 0.0002(8)
N1B 0.019(3) 0.028(3) 0.029(3) -0.010(2) 0.003(3) 0.001(3)
C1B 0.041(4) 0.024(3) 0.009(2) 0.000(2) -0.001(3) 0.010(3)
C2B 0.031(4) 0.046(4) 0.027(4) 0.008(3) -0.005(4) 0.022(3)
C3B 0.025(3) 0.031(3) 0.018(3) -0.001(2) -0.013(3) 0.008(3)
C4B 0.025(4) 0.019(3) 0.033(4) -0.011(3) 0.005(3) -0.001(3)
C5B 0.011(3) 0.042(4) 0.032(5) 0.005(3) 0.012(3) 0.009(3)
C6B 0.025(4) 0.036(4) 0.050(6) 0.003(4) 0.012(4) -0.002(3)
C7B 0.012(3) 0.046(4) 0.070(6) -0.002(5) 0.006(4) -0.005(3)
C8B 0.010(2) 0.022(3) 0.039(4) -0.006(2) 0.004(3) 0.000(2)
C9B 0.033(5) 0.030(4) 0.024(4) -0.002(3) -0.004(4) -0.004(3)
C10B 0.030(4) 0.038(4) 0.052(6) -0.010(4) 0.004(4) -0.005(3)
C11B 0.025(4) 0.022(3) 0.038(4) -0.012(3) 0.000(3) 0.003(3)
C12B 0.026(4) 0.038(4) 0.052(5) 0.008(4) -0.006(4) -0.006(3)
C13B 0.036(4) 0.028(4) 0.064(5) 0.010(3) 0.013(4) -0.004(3)
C14B 0.036(4) 0.022(3) 0.018(4) 0.004(2) 0.006(3) 0.005(3)
C15B 0.021(4) 0.044(4) 0.027(4) 0.004(3) -0.007(3) -0.005(3)
C16B 0.016(3) 0.043(4) 0.037(4) 0.013(3) -0.001(3) 0.000(3)
Cl4 0.0339(10) 0.0306(7) 0.0339(11) 0.0021(10) 0.0064(12) 0.0009(12)

loop_
_atom_type_symbol
_atom_type_description
_atom_type_scat_dispersion_real
_atom_type_scat_dispersion_imag
_atom_type_scat_source
C C 0.0033 0.0016 'International Tables Vol C Tables 4.2.6.8 and 6.1.1.4'
H H 0.0000 0.0000 'International Tables Vol C Tables 4.2.6.8 and 6.1.1.4'
N N 0.0061 0.0033 'International Tables Vol C Tables 4.2.6.8 and 6.1.1.4'
P P 0.1023 0.0942 'International Tables Vol C Tables 4.2.6.8 and 6.1.1.4'
Cl Cl 0.1484 0.1585 'International Tables Vol C Tables 4.2.6.8 and 6.1.1.4'
Ni Ni 0.3393 1.1124 'International Tables Vol C Tables 4.2.6.8 and 6.1.1.4'

loop_
_geom_angle_atom_site_label_1
_geom_angle_atom_site_label_2
_geom_angle_atom_site_label_3
_geom_angle
N1A Ni1 Cl1 178.5(2)
N1A Ni1 P1A 86.94(17)
Cl1 Ni1 P1A 92.82(9)
N1A Ni1 P2A 86.76(18)
Cl1 Ni1 P2A 93.47(9)
P1A Ni1 P2A 173.70(10)
C1A P1A C8A 106.8(4)
C1A P1A C5A 105.5(4)
C8A P1A C5A 107.1(3)
C1A P1A Ni1 101.6(2)
C8A P1A Ni1 116.3(2)
C5A P1A Ni1 118.3(2)
C4A P2A C11A 108.9(5)
C4A P2A C14A 105.0(4)
C11A P2A C14A 108.0(3)
C4A P2A Ni1 101.4(3)
C11A P2A Ni1 113.8(2)
C14A P2A Ni1 118.8(3)
C3A N1A C2A 111.5(6)
C3A N1A Ni1 114.5(5)
C2A N1A Ni1 114.5(4)
C2A C1A P1A 106.4(5)
N1A C2A C1A 112.0(7)
N1A C3A C4A 109.4(6)
C3A C4A P2A 109.9(6)
C7A C5A C6A 113.6(7)
C7A C5A P1A 109.1(5)
C6A C5A P1A 110.6(6)
C9A C8A C10A 112.9(6)
C9A C8A P1A 111.4(5)
C10A C8A P1A 108.4(5)
C13A C11A C12A 111.6(7)
C13A C11A P2A 115.7(6)
C12A C11A P2A 110.0(5)
C15A C14A C16A 109.5(8)
C15A C14A P2A 110.2(5)
C16A C14A P2A 110.9(6)
N1B Ni2 Cl2 178.7(2)
N1B Ni2 P2B 87.26(19)
Cl2 Ni2 P2B 92.06(9)
N1B Ni2 P1B 86.49(19)
Cl2 Ni2 P1B 94.19(9)
P2B Ni2 P1B 173.75(10)
C5B P1B C8B 108.1(3)
C5B P1B C1B 109.3(4)
C8B P1B C1B 105.3(4)
C5B P1B Ni2 112.1(3)
C8B P1B Ni2 119.3(3)
C1B P1B Ni2 102.0(2)
C14B P2B C4B 105.9(4)
C14B P2B C11B 107.0(3)
C4B P2B C11B 107.4(4)
C14B P2B Ni2 115.0(2)
C4B P2B Ni2 101.3(3)
C11B P2B Ni2 119.1(3)
C3B N1B C2B 109.1(6)
C3B N1B Ni2 116.5(5)
C2B N1B Ni2 116.8(5)
C2B C1B P1B 105.8(5)
C1B C2B N1B 110.6(6)
N1B C3B C4B 108.6(6)
C3B C4B P2B 107.6(5)
C7B C5B C6B 112.4(7)
C7B C5B P1B 109.7(5)
C6B C5B P1B 112.9(5)
C9B C8B C10B 110.6(8)
C9B C8B P1B 113.5(6)
C10B C8B P1B 108.1(5)
C13B C11B C12B 108.8(8)
C13B C11B P2B 114.6(6)
C12B C11B P2B 110.2(6)
C15B C14B C16B 111.8(6)
C15B C14B P2B 110.8(5)
C16B C14B P2B 113.0(5)

loop_
_geom_bond_atom_site_label_1
_geom_bond_atom_site_label_2
_geom_bond_distance
Ni1 N1A 1.961(6)
Ni1 Cl1 2.160(3)
Ni1 P1A 2.194(2)
Ni1 P2A 2.198(2)
P1A C1A 1.851(8)
P1A C8A 1.852(7)
P1A C5A 1.852(6)
P2A C4A 1.780(9)
P2A C11A 1.819(9)
P2A C14A 1.829(8)
N1A C3A 1.472(9)
N1A C2A 1.482(8)
C1A C2A 1.493(10)
C3A C4A 1.527(9)
C5A C7A 1.534(12)
C5A C6A 1.579(11)
C8A C9A 1.532(10)
C8A C10A 1.558(10)
C11A C13A 1.536(10)
C11A C12A 1.549(10)
C14A C15A 1.490(11)
C14A C16A 1.561(12)
Ni2 N1B 1.908(7)
Ni2 Cl2 2.168(3)
Ni2 P2B 2.192(2)
Ni2 P1B 2.202(2)
P1B C5B 1.844(7)
P1B C8B 1.847(7)
P1B C1B 1.873(7)
P2B C14B 1.803(8)
P2B C4B 1.806(9)
P2B C11B 1.829(8)
N1B C3B 1.491(8)
N1B C2B 1.506(9)
C1B C2B 1.504(9)
C3B C4B 1.537(10)
C5B C7B 1.514(10)
C5B C6B 1.532(10)
C8B C9B 1.506(12)
C8B C10B 1.588(11)
C11B C13B 1.484(12)
C11B C12B 1.528(12)
C14B C15B 1.511(10)
C14B C16B 1.522(10)

loop_
_geom_hbond_atom_site_label_D
_geom_hbond_atom_site_label_H
_geom_hbond_atom_site_label_A
_geom_hbond_distance_DH
_geom_hbond_distance_HA
_geom_hbond_distance_DA
_geom_hbond_angle_DHA
N1A H1 Cl3 0.85 2.30 3.109(8) 159.6
N1B H2 Cl4 0.85 2.31 3.152(8) 171.0

loop_
_geom_torsion_atom_site_label_1
_geom_torsion_atom_site_label_2
_geom_torsion_atom_site_label_3
_geom_torsion_atom_site_label_4
_geom_torsion
C8A P1A C1A C2A -147.1(5)
C5A P1A C1A C2A 99.2(6)
Ni1 P1A C1A C2A -24.8(6)
C3A N1A C2A C1A -178.9(6)
Ni1 N1A C2A C1A -46.8(9)
P1A C1A C2A N1A 44.8(8)
C2A N1A C3A C4A 178.8(7)
Ni1 N1A C3A C4A 46.7(8)
N1A C3A C4A P2A -42.6(9)
C11A P2A C4A C3A -99.1(7)
C14A P2A C4A C3A 145.5(7)
Ni1 P2A C4A C3A 21.2(7)
C1A P1A C5A C7A -73.5(7)
C8A P1A C5A C7A 173.0(6)
Ni1 P1A C5A C7A 39.3(7)
C1A P1A C5A C6A 160.8(6)
C8A P1A C5A C6A 47.3(7)
Ni1 P1A C5A C6A -86.4(6)
C1A P1A C8A C9A -51.1(6)
C5A P1A C8A C9A 61.6(6)
Ni1 P1A C8A C9A -163.6(4)
C1A P1A C8A C10A 73.7(6)
C5A P1A C8A C10A -173.6(6)
Ni1 P1A C8A C10A -38.8(6)
C4A P2A C11A C13A -62.6(7)
C14A P2A C11A C13A 50.9(8)
Ni1 P2A C11A C13A -174.9(6)
C4A P2A C11A C12A 65.1(8)
C14A P2A C11A C12A 178.5(7)
Ni1 P2A C11A C12A -47.2(7)
C4A P2A C14A C15A -74.9(7)
C11A P2A C14A C15A 169.1(7)
Ni1 P2A C14A C15A 37.5(7)
C4A P2A C14A C16A 163.7(6)
C11A P2A C14A C16A 47.6(7)
Ni1 P2A C14A C16A -84.0(6)
C5B P1B C1B C2B 95.9(6)
C8B P1B C1B C2B -148.1(6)
Ni2 P1B C1B C2B -22.9(7)
P1B C1B C2B N1B 42.7(9)
C3B N1B C2B C1B 177.1(7)
Ni2 N1B C2B C1B -48.2(9)
C2B N1B C3B C4B -179.1(6)
Ni2 N1B C3B C4B 46.0(8)
N1B C3B C4B P2B -44.7(8)
C14B P2B C4B C3B 146.7(5)
C11B P2B C4B C3B -99.2(6)
Ni2 P2B C4B C3B 26.5(6)
C8B P1B C5B C7B -176.0(7)
C1B P1B C5B C7B -61.9(7)
Ni2 P1B C5B C7B 50.4(7)
C8B P1B C5B C6B -49.7(8)
C1B P1B C5B C6B 64.4(7)
Ni2 P1B C5B C6B 176.7(6)
C5B P1B C8B C9B -49.0(7)
C1B P1B C8B C9B -165.7(6)
Ni2 P1B C8B C9B 80.7(6)
C5B P1B C8B C10B -172.0(7)
C1B P1B C8B C10B 71.2(7)
Ni2 P1B C8B C10B -42.3(7)
C14B P2B C11B C13B -49.3(7)
C4B P2B C11B C13B -162.6(7)
Ni2 P2B C11B C13B 83.2(7)
C14B P2B C11B C12B -172.4(6)
C4B P2B C11B C12B 74.2(7)
Ni2 P2B C11B C12B -39.9(7)
C4B P2B C14B C15B -72.3(6)
C11B P2B C14B C15B 173.4(6)
Ni2 P2B C14B C15B 38.6(6)
C4B P2B C14B C16B 54.0(6)
C11B P2B C14B C16B -60.3(6)
Ni2 P2B C14B C16B 165.0(5)
